data_1536513
loop_
_publ_author_name
'Pavlyuk, V.V.'
'Pecharskii, V.K.'
'Kevorkov, D.G.'
'Bodak, O.I.'

_publ_section_title
;
 Crystal structure of Li113 Cu54 Si57
;
_journal_name_full Kristallografiya
_journal_page_first 185
_journal_page_last 187
_journal_volume 40
_journal_year 1995
_chemical_formula_sum 'Cu56.48 Li107 Si60.36'
_chemical_name_systematic 'Li107 Cu56.48 Si60.36'
_space_group_IT_number 9
_symmetry_space_group_name_Hall 'C -2yc'
_symmetry_space_group_name_H-M 'C 1 c 1'
_cell_angle_alpha 90
_cell_angle_beta 100.22
_cell_angle_gamma 90
_cell_formula_units_Z 1
_cell_length_a 14.12
_cell_length_b 24.62
_cell_length_c 9.151
_cell_volume 3130.729
_citation_journal_id_ASTM KRISAJ
_cod_data_source_file Pavlyuk_KRISAJ_1995_1476.cif
_cod_data_source_block Cu56.48Li107Si60.36
_cod_database_code 1536513

loop_
_symmetry_equiv_pos_as_xyz
x,y,z
x,-y,z+1/2
x+1/2,y+1/2,z
x+1/2,-y+1/2,z+1/2

loop_
_atom_site_label
_atom_site_type_symbol
_atom_site_fract_x
_atom_site_fract_y
_atom_site_fract_z
_atom_site_occupancy
_atom_site_U_iso_or_equiv
Cu4 Cu 0.3454 0.0293 0.1911 1 0.0
Cu15 Cu 0.4421 0.0515 0.769 0.09 0.0
Cu30 Cu 0.196 0.472 0.776 0.23 0.0
Li16 Li 0.436 0.135 0.559 1 0.0
Li29 Li 0.107 0.4 0.934 0.91 0.0
Si13 Si 0.2768 0.2795 0.364 0.71 0.0
Si19 Si 0.4371 0.4432 0.278 1 0.0
Li20 Li 0.104 0.139 0.488 0.87 0.0
Si15 Si 0.2845 0.4438 0.344 0.78 0.0
Li23 Li 0.26 0.024 0.905 1 0.0
Li13 Li 0.449 0.025 0.482 1 0.0
Si16 Si 0.181 0.1925 0.271 0.78 0.0
Cu18 Cu 0.2701 0.2501 0.106 0.19 0.0
Si21 Si 0.0345 0.3063 0.835 1 0.0
Cu9 Cu 0.1753 0.0293 0.1407 0.32 0.0
Li28 Li 0.199 0.3615 0.387 0.87 0.0
Si10 Si 0.3701 0.4723 0.804 0.32 0.0
Cu26 Cu 0.181 0.1925 0.271 0.22 0.0
Cu3 Cu 0.0919 0.0538 0.6785 1 0.0
Li19 Li 0.411 0.304 0.961 0.91 0.0
Cu27 Cu 0.097 0.2828 0.179 0.22 0.0
Cu10 Cu 0.3491 0.1327 0.795 0.69 0.0
Li22 Li 0.233 0.197 0.513 0.89 0.0
Cu22 Cu 0.428 0.2741 0.279 0.19 0.0
Cu31 Cu 0.429 0.359 0.403 0.05 0.0
Cu34 Cu 0.233 0.197 0.513 0.11 0.0
Cu6 Cu 0.3519 0.1881 0.298 0.72 0.0
Si6 Si 0.3491 0.1327 0.795 0.31 0.0
Cu12 Cu 0.4366 0.0799 0.02 0.6 0.0
Li24 Li 0.118 0.382 0.659 1 0.0
Si9 Si 0.0289 0.4721 0.74 0.52 0.0
Li8 Li 0.108 0.4451 0.206 0.75 0.0
Li4 Li 0.177 0.361 0.147 0.9 0.0
Cu21 Cu 0.092 0.2297 0.715 0.22 0.0
Li15 Li 0.471 0.461 0.555 1 0.0
Cu13 Cu 0.0289 0.4721 0.74 0.48 0.0
Cu28 Cu 0.108 0.4451 0.206 0.25 0.0
Li17 Li 0.112 0.47 0.463 1 0.0
Cu7 Cu 0.4306 0.2467 0.518 0.45 0.0
Si4 Si 0.0102 0.1983 0.242 0.46 0.0
Li18 Li 0.095 0.031 0.391 1 0.0
Cu19 Cu 0.2845 0.4438 0.344 0.22 0.0
Cu38 Cu 0.199 0.3615 0.387 0.13 0.0
Si17 Si 0.438 0.3863 0.771 1 0.0
Si22 Si 0.2801 0.2227 0.844 1 0.0
Cu29 Cu 0.343 0.3583 0.178 0.21 0.0
Li10 Li 0.196 0.472 0.776 0.77 0.0
Li12 Li 0.429 0.359 0.403 0.95 0.0
Li14 Li 0.462 0.191 0.058 1 0.0
Cu25 Cu 0.286 0.414 0.607 0.27 0.0
Cu35 Cu 0.235 0.062 0.595 0.12 0.0
Li3 Li 0.428 0.2741 0.279 0.82 0.0
Cu39 Cu 0.107 0.4 0.934 0.09 0.0
Cu40 Cu 0.432 0.22 0.765 0.1 0.0
Cu8 Cu 0.0102 0.1983 0.242 0.54 0.0
Cu1 Cu 0.0931 0.0824 0.936 1 0.0
Si3 Si 0.4306 0.2467 0.518 0.55 0.0
Li27 Li 0.13 0.201 0.95 0.96 0.0
Si2 Si 0.3519 0.1881 0.298 0.28 0.0
Si18 Si 0.1812 0.1343 0.766 1 0.0
Cu24 Cu 0.444 0.1066 0.273 0.33 0.0
Si14 Si 0.2701 0.2501 0.106 0.81 0.0
Li21 Li 0.265 0.135 0.05 1 0.0
Si11 Si 0.4421 0.0515 0.769 0.91 0.0
Li7 Li 0.097 0.2828 0.179 0.78 0.0
Si7 Si 0.4385 0.4125 0.016 0.28 0.0
Li26 Li 0.329 0.305 0.711 0.82 0.0
Cu36 Cu 0.329 0.305 0.711 0.12 0.0
Si20 Si 0.2792 0.3831 0.873 1 0.0
Cu37 Cu 0.13 0.201 0.95 0.04 0.0
Si1 Si 0.0091 0.1465 0.729 0.56 0.0
Li5 Li 0.444 0.1066 0.273 0.67 0.0
Si12 Si 0.0322 0.3627 0.353 0.74 0.0
Li6 Li 0.286 0.414 0.607 0.73 0.0
Li11 Li 0.295 0.468 0.091 1 0.0
Cu20 Cu 0.093 0.2597 0.434 0.2 0.0
Si5 Si 0.1753 0.0293 0.1407 0.68 0.0
Cu17 Cu 0.2768 0.2795 0.364 0.29 0.0
Cu33 Cu 0.104 0.139 0.488 0.13 0.0
Si8 Si 0.4366 0.0799 0.02 0.4 0.0
Cu16 Cu 0.0322 0.3627 0.353 0.26 0.0
Li25 Li 0.235 0.062 0.595 0.88 0.0
Cu23 Cu 0.177 0.361 0.147 0.11 0.0
Cu5 Cu 0.0091 0.1465 0.729 0.44 0.0
Li9 Li 0.343 0.3583 0.178 0.79 0.0
Cu11 Cu 0.4385 0.4125 0.016 0.72 0.0
Li2 Li 0.092 0.2297 0.715 0.78 0.0
Cu32 Cu 0.411 0.304 0.961 0.09 0.0
Li1 Li 0.093 0.2597 0.434 0.8 0.0
Cu14 Cu 0.3701 0.4723 0.804 0.68 0.0
Cu2 Cu 0.0954 0.1134 0.1939 1 0.0
Li30 Li 0.432 0.22 0.765 0.9 0.0
